data_4127669
loop_
_publ_author_name
'Thanzeel, F. Yushra'
'Sripada, Archita'
'Wolf, Christian'

_publ_section_title
;
 Quantitative Chiroptical Sensing of Free Amino Acids, Biothiols, Amines,
 and Amino Alcohols with an Aryl Fluoride Probe.
;
_journal_issue 41
_journal_name_full 'Journal of the American Chemical Society'
_journal_page_first 16382
_journal_page_last 16387
_journal_paper_doi 10.1021/jacs.9b07588
_journal_volume 141
_journal_year 2019
_chemical_absolute_configuration syn
_chemical_formula_moiety 'C25 H20 N4 O5'
_chemical_formula_sum 'C25 H20 N4 O5'
_chemical_formula_weight 456.45
_space_group_crystal_system monoclinic
_space_group_IT_number 4
_space_group_name_Hall 'P 2yb'
_space_group_name_H-M_alt 'P 1 21 1'
_symmetry_cell_setting monoclinic
_symmetry_Int_Tables_number 4
_symmetry_space_group_name_Hall 'P 2yb'
_symmetry_space_group_name_H-M 'P 1 21 1'
_atom_sites_solution_hydrogens geom
_audit_creation_method SHELXL-2014/7
_cell_angle_alpha 90
_cell_angle_beta 97.49(2)
_cell_angle_gamma 90
_cell_formula_units_Z 2
_cell_length_a 6.082(4)
_cell_length_b 8.299(7)
_cell_length_c 20.852(15)
_cell_measurement_reflns_used 16924
_cell_measurement_temperature 100(2)
_cell_measurement_theta_max 28.2935
_cell_measurement_theta_min 2.639
_cell_volume 1043.5(13)
_computing_cell_refinement 'Saint v8.34A,, Bruker-AXS'
_computing_data_collection 'APEX-3, Bruker-AXS'
_computing_data_reduction 'SAINT, v8.34A, Bruker-AXS'
_computing_molecular_graphics 'X-SEED, L.Barbour (1999)'
_computing_structure_refinement 'SHELXL-2014/7 (Sheldrick, 2014)'
_computing_structure_solution 'SHELXT, G. Sheldrick'
_diffrn_ambient_temperature 100(2)
_diffrn_measured_fraction_theta_full 0.999
_diffrn_measured_fraction_theta_max 1.000
_diffrn_measurement_device_type 'Bruker D8 Quest CMOS'
_diffrn_measurement_method 'omega scans'
_diffrn_radiation_probe x-ray
_diffrn_radiation_type MoK\a
_diffrn_radiation_wavelength 0.71073
_diffrn_reflns_av_R_equivalents 0.0640
_diffrn_reflns_av_unetI/netI 0.0377
_diffrn_reflns_Laue_measured_fraction_full 0.999
_diffrn_reflns_Laue_measured_fraction_max 1.000
_diffrn_reflns_limit_h_max 8
_diffrn_reflns_limit_h_min -8
_diffrn_reflns_limit_k_max 10
_diffrn_reflns_limit_k_min -10
_diffrn_reflns_limit_l_max 27
_diffrn_reflns_limit_l_min -27
_diffrn_reflns_number 31660
_diffrn_reflns_point_group_measured_fraction_full 1.000
_diffrn_reflns_point_group_measured_fraction_max 1.000
_diffrn_reflns_theta_full 25.000
_diffrn_reflns_theta_max 28.000
_diffrn_reflns_theta_min 1.970
_diffrn_source 'sealed X-ray tube'
_exptl_absorpt_coefficient_mu 0.104
_exptl_absorpt_correction_T_max 0.7457
_exptl_absorpt_correction_T_min 0.6135
_exptl_absorpt_correction_type multi-scan
_exptl_absorpt_process_details 'SADABS/2012/1,G. Sheldrick'
_exptl_crystal_density_diffrn 1.453
_exptl_crystal_description Prism
_exptl_crystal_F_000 476
_exptl_crystal_recrystallization_method 'Slow evaporation'
_exptl_crystal_size_max 0.190
_exptl_crystal_size_mid 0.125
_exptl_crystal_size_min 0.083
_refine_diff_density_max 0.234
_refine_diff_density_min -0.295
_refine_diff_density_rms 0.073
_refine_ls_abs_structure_details
;
 Flack x determined using 1991 quotients [(I+)-(I-)]/[(I+)+(I-)]
 (Parsons, Flack and Wagner, Acta Cryst. B69 (2013) 249-259).
;
_refine_ls_abs_structure_Flack -0.8(4)
_refine_ls_extinction_method none
_refine_ls_goodness_of_fit_ref 1.046
_refine_ls_hydrogen_treatment constr
_refine_ls_matrix_type full
_refine_ls_number_parameters 308
_refine_ls_number_reflns 5029
_refine_ls_number_restraints 1
_refine_ls_restrained_S_all 1.046
_refine_ls_R_factor_all 0.0400
_refine_ls_R_factor_gt 0.0346
_refine_ls_shift/su_max 0.000
_refine_ls_shift/su_mean 0.000
_refine_ls_structure_factor_coef Fsqd
_refine_ls_weighting_details 'w=1/[\s^2^(Fo^2^)+(0.0467P)^2^+0.1221P] where P=(Fo^2^+2Fc^2^)/3'
_refine_ls_weighting_scheme calc
_refine_ls_wR_factor_gt 0.0824
_refine_ls_wR_factor_ref 0.0842
_reflns_Friedel_coverage 0.873
_reflns_Friedel_fraction_full 1.000
_reflns_Friedel_fraction_max 1.000
_reflns_number_gt 4610
_reflns_number_total 5029
_reflns_threshold_expression 'I > 2\s(I)'
_cod_data_source_file ja9b07588_si_003.cif
_cod_data_source_block C:\Users\ZEUSDE~1\Desktop\B19081~1\B19081_0m_a
_cod_original_cell_volume 1043.5(14)
_cod_original_sg_symbol_H-M 'P 21'
_cod_database_code 4127669
_shelx_shelxl_version_number 2014/7
_shelx_space_group_comment
;
The symmetry employed for this shelxl refinement is uniquely defined
by the following loop, which should always be used as a source of
symmetry information in preference to the above space-group names.
They are only intended as comments.
;

loop_
_space_group_symop_operation_xyz
'x, y, z'
'-x, y+1/2, -z'

loop_
_atom_site_label
_atom_site_type_symbol
_atom_site_fract_x
_atom_site_fract_y
_atom_site_fract_z
_atom_site_U_iso_or_equiv
_atom_site_adp_type
_atom_site_occupancy
_atom_site_site_symmetry_order
_atom_site_calc_flag
_atom_site_refinement_flags_posn
_atom_site_refinement_flags_adp
O1 O 0.0528(3) 0.45609(18) 0.74676(7) 0.0185(3) Uani 1 1 d . .
N1 N 0.6770(3) 0.7577(2) 0.71001(8) 0.0158(4) Uani 1 1 d . .
H1 H 0.8008 0.8088 0.7055 0.019 Uiso 1 1 calc R U
C1 C 0.6481(3) 0.7100(2) 0.77000(10) 0.0136(4) Uani 1 1 d . .
O2 O 0.4239(3) 0.4442(2) 0.96993(8) 0.0233(3) Uani 1 1 d . .
N2 N 0.2454(3) 0.4623(2) 0.84877(8) 0.0142(3) Uani 1 1 d . .
H2 H 0.2376 0.4303 0.8886 0.017 Uiso 1 1 calc R U
C2 C 0.4581(3) 0.6206(2) 0.78056(10) 0.0140(4) Uani 1 1 d . .
H2A H 0.3459 0.6035 0.7451 0.017 Uiso 1 1 calc R U
O3 O 0.7426(3) 0.5529(2) 1.00030(8) 0.0329(4) Uani 1 1 d . .
N3 N 0.5865(3) 0.5255(2) 0.95850(9) 0.0200(4) Uani 1 1 d . .
C3 C 0.4276(3) 0.5567(2) 0.84016(10) 0.0136(4) Uani 1 1 d . .
O4 O 1.0333(3) 0.90177(19) 0.77126(8) 0.0227(3) Uani 1 1 d . .
N4 N 1.0040(3) 0.8356(2) 0.82318(9) 0.0171(4) Uani 1 1 d . .
C4 C 0.5937(4) 0.5884(2) 0.89395(10) 0.0150(4) Uani 1 1 d . .
O5 O 1.1388(3) 0.8470(2) 0.87233(8) 0.0241(4) Uani 1 1 d . .
C5 C 0.7756(3) 0.6810(2) 0.88561(10) 0.0158(4) Uani 1 1 d . .
H5 H 0.8831 0.7034 0.9218 0.019 Uiso 1 1 calc R U
C6 C 0.8050(3) 0.7419(2) 0.82579(10) 0.0147(4) Uani 1 1 d . .
C7 C 0.0747(3) 0.4121(2) 0.80284(10) 0.0135(4) Uani 1 1 d . .
C8 C -0.0875(3) 0.2992(2) 0.82768(10) 0.0147(4) Uani 1 1 d . .
C9 C -0.2719(3) 0.2536(2) 0.78423(11) 0.0174(4) Uani 1 1 d . .
H9 H -0.2870 0.2915 0.7409 0.021 Uiso 1 1 calc R U
C10 C -0.4329(4) 0.1534(2) 0.80406(12) 0.0206(5) Uani 1 1 d . .
H10 H -0.5579 0.1232 0.7743 0.025 Uiso 1 1 calc R U
C11 C -0.4115(4) 0.0971(2) 0.86734(12) 0.0225(5) Uani 1 1 d . .
H11 H -0.5228 0.0300 0.8812 0.027 Uiso 1 1 calc R U
C12 C -0.2268(4) 0.1394(3) 0.91020(12) 0.0252(5) Uani 1 1 d . .
H12 H -0.2110 0.0995 0.9533 0.030 Uiso 1 1 calc R U
C13 C -0.0645(4) 0.2395(3) 0.89079(11) 0.0209(4) Uani 1 1 d . .
H13 H 0.0619 0.2673 0.9204 0.025 Uiso 1 1 calc R U
C14 C 0.5187(3) 0.7316(2) 0.65143(10) 0.0140(4) Uani 1 1 d . .
H14 H 0.4391 0.6281 0.6569 0.017 Uiso 1 1 calc R U
C15 C 0.3474(4) 0.8665(2) 0.64453(11) 0.0187(4) Uani 1 1 d . .
H15A H 0.2793 0.8751 0.6845 0.028 Uiso 1 1 calc R U
H15B H 0.2327 0.8426 0.6083 0.028 Uiso 1 1 calc R U
H15C H 0.4200 0.9686 0.6364 0.028 Uiso 1 1 calc R U
C16 C 0.6442(3) 0.7133(2) 0.59323(10) 0.0141(4) Uani 1 1 d . .
C17 C 0.8454(3) 0.6237(2) 0.60019(10) 0.0157(4) Uani 1 1 d . .
H17 H 0.8999 0.5786 0.6410 0.019 Uiso 1 1 calc R U
C18 C 0.9617(4) 0.6017(2) 0.54883(10) 0.0160(4) Uani 1 1 d . .
H18 H 1.0966 0.5425 0.5548 0.019 Uiso 1 1 calc R U
C19 C 0.8842(3) 0.6656(2) 0.48691(10) 0.0147(4) Uani 1 1 d . .
C20 C 1.0052(3) 0.6498(2) 0.43348(10) 0.0164(4) Uani 1 1 d . .
H20 H 1.1438 0.5953 0.4388 0.020 Uiso 1 1 calc R U
C21 C 0.9238(4) 0.7124(2) 0.37418(10) 0.0179(4) Uani 1 1 d . .
H21 H 1.0074 0.7034 0.3389 0.021 Uiso 1 1 calc R U
C22 C 0.7155(4) 0.7903(2) 0.36569(10) 0.0175(4) Uani 1 1 d . .
H22 H 0.6585 0.8311 0.3243 0.021 Uiso 1 1 calc R U
C23 C 0.5944(4) 0.8078(2) 0.41619(10) 0.0156(4) Uani 1 1 d . .
H23 H 0.4543 0.8600 0.4095 0.019 Uiso 1 1 calc R U
C24 C 0.6775(3) 0.7481(2) 0.47875(10) 0.0134(4) Uani 1 1 d . .
C25 C 0.5631(3) 0.7720(2) 0.53346(10) 0.0139(4) Uani 1 1 d . .
H25 H 0.4272 0.8299 0.5283 0.017 Uiso 1 1 calc R U

loop_
_atom_site_aniso_label
_atom_site_aniso_U_11
_atom_site_aniso_U_22
_atom_site_aniso_U_33
_atom_site_aniso_U_23
_atom_site_aniso_U_13
_atom_site_aniso_U_12
O1 0.0194(8) 0.0207(7) 0.0153(7) 0.0016(6) 0.0017(6) -0.0031(6)
N1 0.0155(8) 0.0155(8) 0.0171(9) 0.0006(7) 0.0047(7) -0.0028(6)
C1 0.0144(9) 0.0108(8) 0.0163(10) -0.0010(7) 0.0048(7) 0.0033(7)
O2 0.0247(9) 0.0305(8) 0.0151(7) 0.0019(6) 0.0035(6) -0.0086(7)
N2 0.0155(8) 0.0165(7) 0.0111(8) 0.0015(7) 0.0029(7) -0.0007(7)
C2 0.0140(10) 0.0128(8) 0.0153(10) -0.0022(7) 0.0015(8) 0.0001(7)
O3 0.0329(10) 0.0454(10) 0.0175(8) 0.0052(7) -0.0077(7) -0.0141(8)
N3 0.0224(10) 0.0216(9) 0.0157(9) -0.0012(7) 0.0013(7) -0.0016(7)
C3 0.0140(10) 0.0129(8) 0.0141(9) -0.0031(7) 0.0028(8) 0.0020(7)
O4 0.0216(8) 0.0240(7) 0.0237(9) -0.0014(6) 0.0070(7) -0.0077(6)
N4 0.0153(8) 0.0149(8) 0.0217(9) -0.0046(7) 0.0050(7) -0.0007(6)
C4 0.0159(10) 0.0152(9) 0.0140(10) -0.0006(7) 0.0028(8) 0.0017(7)
O5 0.0186(8) 0.0275(8) 0.0255(9) -0.0072(7) 0.0000(7) -0.0078(6)
C5 0.0153(10) 0.0161(9) 0.0157(10) -0.0049(7) 0.0003(8) 0.0015(7)
C6 0.0135(9) 0.0127(8) 0.0187(10) -0.0037(8) 0.0044(8) -0.0012(7)
C7 0.0143(10) 0.0117(8) 0.0153(10) -0.0013(7) 0.0041(8) 0.0014(7)
C8 0.0136(10) 0.0115(8) 0.0194(10) -0.0008(7) 0.0037(8) 0.0012(7)
C9 0.0173(10) 0.0165(9) 0.0187(11) -0.0023(8) 0.0036(8) 0.0004(8)
C10 0.0149(10) 0.0174(10) 0.0295(13) -0.0047(9) 0.0029(9) -0.0024(8)
C11 0.0175(11) 0.0148(10) 0.0367(13) 0.0015(9) 0.0091(10) -0.0028(8)
C12 0.0259(12) 0.0243(11) 0.0258(13) 0.0079(9) 0.0050(10) -0.0041(9)
C13 0.0195(11) 0.0203(10) 0.0223(12) 0.0032(9) 0.0001(9) -0.0045(9)
C14 0.0152(9) 0.0123(8) 0.0150(10) 0.0006(7) 0.0037(7) -0.0018(7)
C15 0.0187(10) 0.0176(10) 0.0208(11) 0.0005(8) 0.0067(9) 0.0025(8)
C16 0.0160(10) 0.0103(8) 0.0166(10) -0.0002(7) 0.0044(8) -0.0023(7)
C17 0.0181(10) 0.0133(9) 0.0153(10) 0.0017(7) 0.0008(8) 0.0009(7)
C18 0.0153(10) 0.0151(9) 0.0174(10) 0.0012(7) 0.0015(8) 0.0026(7)
C19 0.0151(9) 0.0112(8) 0.0178(10) 0.0004(7) 0.0026(8) -0.0016(7)
C20 0.0162(10) 0.0152(9) 0.0183(11) -0.0016(8) 0.0041(8) -0.0005(7)
C21 0.0220(11) 0.0163(9) 0.0161(11) -0.0018(8) 0.0054(8) -0.0049(8)
C22 0.0236(11) 0.0152(9) 0.0132(10) 0.0021(8) 0.0008(8) -0.0056(8)
C23 0.0168(10) 0.0117(8) 0.0181(10) 0.0021(7) 0.0014(8) -0.0006(7)
C24 0.0146(9) 0.0109(8) 0.0148(10) 0.0000(7) 0.0021(7) -0.0031(7)
C25 0.0118(9) 0.0111(8) 0.0188(10) 0.0016(7) 0.0018(8) 0.0001(7)

loop_
_atom_type_symbol
_atom_type_description
_atom_type_scat_dispersion_real
_atom_type_scat_dispersion_imag
_atom_type_scat_source
C C 0.0033 0.0016 'International Tables Vol C Tables 4.2.6.8 and 6.1.1.4'
H H 0.0000 0.0000 'International Tables Vol C Tables 4.2.6.8 and 6.1.1.4'
N N 0.0061 0.0033 'International Tables Vol C Tables 4.2.6.8 and 6.1.1.4'
O O 0.0106 0.0060 'International Tables Vol C Tables 4.2.6.8 and 6.1.1.4'

loop_
_geom_angle_atom_site_label_1
_geom_angle_atom_site_label_2
_geom_angle_atom_site_label_3
_geom_angle
C1 N1 C14 125.37(17)
C1 N1 H1 117.3
C14 N1 H1 117.3
N1 C1 C2 120.50(19)
N1 C1 C6 123.24(19)
C2 C1 C6 116.25(19)
C7 N2 C3 128.38(17)
C7 N2 H2 115.8
C3 N2 H2 115.8
C3 C2 C1 123.22(19)
C3 C2 H2A 118.4
C1 C2 H2A 118.4
O3 N3 O2 121.8(2)
O3 N3 C4 118.65(19)
O2 N3 C4 119.60(18)
C2 C3 N2 122.31(18)
C2 C3 C4 117.96(19)
N2 C3 C4 119.72(18)
O5 N4 O4 122.29(18)
O5 N4 C6 118.74(18)
O4 N4 C6 118.97(18)
C5 C4 C3 120.00(19)
C5 C4 N3 116.15(18)
C3 C4 N3 123.84(19)
C4 C5 C6 121.33(19)
C4 C5 H5 119.3
C6 C5 H5 119.3
C5 C6 C1 121.12(19)
C5 C6 N4 116.03(18)
C1 C6 N4 122.83(18)
O1 C7 N2 123.69(19)
O1 C7 C8 121.65(19)
N2 C7 C8 114.66(18)
C13 C8 C9 119.21(19)
C13 C8 C7 123.87(19)
C9 C8 C7 116.92(19)
C10 C9 C8 120.4(2)
C10 C9 H9 119.8
C8 C9 H9 119.8
C9 C10 C11 120.1(2)
C9 C10 H10 119.9
C11 C10 H10 119.9
C12 C11 C10 119.6(2)
C12 C11 H11 120.2
C10 C11 H11 120.2
C11 C12 C13 120.7(2)
C11 C12 H12 119.7
C13 C12 H12 119.7
C12 C13 C8 119.9(2)
C12 C13 H13 120.0
C8 C13 H13 120.0
N1 C14 C16 109.60(17)
N1 C14 C15 109.62(17)
C16 C14 C15 113.92(17)
N1 C14 H14 107.8
C16 C14 H14 107.8
C15 C14 H14 107.8
C14 C15 H15A 109.5
C14 C15 H15B 109.5
H15A C15 H15B 109.5
C14 C15 H15C 109.5
H15A C15 H15C 109.5
H15B C15 H15C 109.5
C25 C16 C17 118.80(18)
C25 C16 C14 122.13(18)
C17 C16 C14 118.95(18)
C18 C17 C16 121.0(2)
C18 C17 H17 119.5
C16 C17 H17 119.5
C17 C18 C19 121.1(2)
C17 C18 H18 119.4
C19 C18 H18 119.4
C18 C19 C20 122.35(19)
C18 C19 C24 118.21(18)
C20 C19 C24 119.44(18)
C21 C20 C19 120.6(2)
C21 C20 H20 119.7
C19 C20 H20 119.7
C20 C21 C22 119.90(19)
C20 C21 H21 120.1
C22 C21 H21 120.1
C23 C22 C21 121.0(2)
C23 C22 H22 119.5
C21 C22 H22 119.5
C22 C23 C24 120.3(2)
C22 C23 H23 119.8
C24 C23 H23 119.8
C19 C24 C23 118.66(18)
C19 C24 C25 119.16(18)
C23 C24 C25 122.16(18)
C16 C25 C24 121.58(18)
C16 C25 H25 119.2
C24 C25 H25 119.2

loop_
_geom_bond_atom_site_label_1
_geom_bond_atom_site_label_2
_geom_bond_distance
O1 C7 1.216(3)
N1 C1 1.345(3)
N1 C14 1.469(3)
N1 H1 0.8800
C1 C2 1.415(3)
C1 C6 1.430(3)
O2 N3 1.245(2)
N2 C7 1.382(3)
N2 C3 1.388(3)
N2 H2 0.8800
C2 C3 1.385(3)
C2 H2A 0.9500
O3 N3 1.224(3)
N3 C4 1.450(3)
C3 C4 1.433(3)
O4 N4 1.247(3)
N4 O5 1.230(3)
N4 C6 1.446(3)
C4 C5 1.376(3)
C5 C6 1.379(3)
C5 H5 0.9500
C7 C8 1.501(3)
C8 C13 1.396(3)
C8 C9 1.399(3)
C9 C10 1.388(3)
C9 H9 0.9500
C10 C11 1.390(3)
C10 H10 0.9500
C11 C12 1.386(3)
C11 H11 0.9500
C12 C13 1.390(3)
C12 H12 0.9500
C13 H13 0.9500
C14 C16 1.523(3)
C14 C15 1.524(3)
C14 H14 1.0000
C15 H15A 0.9800
C15 H15B 0.9800
C15 H15C 0.9800
C16 C25 1.369(3)
C16 C17 1.423(3)
C17 C18 1.371(3)
C17 H17 0.9500
C18 C19 1.418(3)
C18 H18 0.9500
C19 C20 1.419(3)
C19 C24 1.422(3)
C20 C21 1.373(3)
C20 H20 0.9500
C21 C22 1.413(3)
C21 H21 0.9500
C22 C23 1.369(3)
C22 H22 0.9500
C23 C24 1.425(3)
C23 H23 0.9500
C24 C25 1.426(3)
C25 H25 0.9500
